data_1572822
loop_
_publ_author_name
'Zhong, Minling'
'Zhang, Jie'
'Xie, Zuowei'

_publ_section_title
;
 N[double bond, length as m-dash]N bond cleavage in diazirines by a cyclic
 diborane(4) compound.
;
_journal_issue 43
_journal_name_full 'Chemical science'
_journal_page_first 18048
_journal_page_last 18051
_journal_paper_doi 10.1039/d4sc04980b
_journal_volume 15
_journal_year 2024
_chemical_formula_moiety '(C15 H29 B12 Br2 F3 N2 P S) 1+, Br 1- , 1.5(C H2 CL2)'
_chemical_formula_sum 'C16.5 H32 B12 Br3 Cl3 F3 N2 P S'
_chemical_formula_weight 854.27
_space_group_crystal_system monoclinic
_space_group_IT_number 15
_space_group_name_Hall '-C 2yc'
_space_group_name_H-M_alt 'C 1 2/c 1'
_atom_sites_solution_hydrogens geom
_audit_creation_method SHELXL-2018/3
_audit_update_record
;
2024-01-12 deposited with the CCDC.	2024-10-07 downloaded from the CCDC.
;
_cell_angle_alpha 90
_cell_angle_beta 118.474(3)
_cell_angle_gamma 90
_cell_formula_units_Z 8
_cell_length_a 16.7138(19)
_cell_length_b 35.995(4)
_cell_length_c 13.3816(16)
_cell_measurement_reflns_used 410
_cell_measurement_temperature 245(2)
_cell_measurement_theta_max 25.250
_cell_measurement_theta_min 2.348
_cell_volume 7076.7(14)
_computing_cell_refinement 'BRUKER D8VENTURE DIFFRACTOMETER'
_computing_data_collection 'BRUKER D8VENTURE DIFFRACTOMETER'
_computing_data_reduction 'BRUKER D8VENTURE DIFFRACTOMETER'
_computing_structure_refinement 'SHELXL-2018/3 (Sheldrick, 2018)'
_computing_structure_solution 'SHELXT 2018/2 (Sheldrick, 2018)'
_diffrn_ambient_temperature 245(2)
_diffrn_measured_fraction_theta_full 0.998
_diffrn_measured_fraction_theta_max 0.998
_diffrn_measurement_device_type 'BRUKER D8VENTURE DIFFRACTOMETER'
_diffrn_measurement_method 'PHI & OMEGA SCAN'
_diffrn_radiation_type MoK\a
_diffrn_radiation_wavelength 0.71073
_diffrn_reflns_av_R_equivalents 0.1240
_diffrn_reflns_av_unetI/netI 0.1211
_diffrn_reflns_Laue_measured_fraction_full 0.998
_diffrn_reflns_Laue_measured_fraction_max 0.998
_diffrn_reflns_limit_h_max 20
_diffrn_reflns_limit_h_min -19
_diffrn_reflns_limit_k_max 43
_diffrn_reflns_limit_k_min -43
_diffrn_reflns_limit_l_max 16
_diffrn_reflns_limit_l_min -16
_diffrn_reflns_number 27671
_diffrn_reflns_point_group_measured_fraction_full 0.998
_diffrn_reflns_point_group_measured_fraction_max 0.998
_diffrn_reflns_theta_full 25.242
_diffrn_reflns_theta_max 25.250
_diffrn_reflns_theta_min 2.348
_exptl_absorpt_coefficient_mu 3.782
_exptl_absorpt_correction_T_max 0.7456
_exptl_absorpt_correction_T_min 0.4239
_exptl_absorpt_correction_type multi-scan
_exptl_absorpt_process_details
; 
 SADABS 2016/2: Krause, L., Herbst-Irmer, R., Sheldrick G.M. & Stalke D.,
 J. Appl. Cryst. 48 (2015) 3-10
;
_exptl_crystal_colour colourless
_exptl_crystal_density_diffrn 1.604
_exptl_crystal_description block
_exptl_crystal_F_000 3352
_exptl_crystal_size_max 0.400
_exptl_crystal_size_mid 0.300
_exptl_crystal_size_min 0.200
_platon_squeeze_details
;
TITL a_a.res in C2/c
CELL   16.7138   35.9950   13.3816     90.00    118.47     90.00
SPGR C2/c
# Solvent Accessible Volume =       573
# Electrons Found in S.A.V. =       101
# Note: Atoms in Void are Labelled as Cxxx and Qxxx for all Others
C101 0.935 0.298 0.130 !       2.80 eA-3
C102 1.000 0.320 0.244 !       2.10 eA-3
C103 0.483 0.187 0.820 !       1.15 eA-3
Q104 0.363 0.211 0.607 !       0.99 eA-3
Q105 0.407 0.296 0.208 !       0.94 eA-3
Q106 0.200 0.381 0.223 !       0.93 eA-3
Q107 0.997 0.281 0.096 !       0.92 eA-3
Q108 0.142 0.310 0.322 !       0.91 eA-3
C109 0.484 0.224 0.742 !       0.90 eA-3
Q110 0.470 0.266 0.736 !       0.89 eA-3
C111 1.004 0.344 0.291 !       0.86 eA-3
Q112 0.500 0.124 0.202 !       0.86 eA-3
Q113 0.479 0.096 0.316 !       0.85 eA-3
Q114 0.609 0.171 0.785 !       0.84 eA-3
Q115 0.048 0.228 0.384 !       0.83 eA-3
Q116 0.519 0.294 0.928 !       0.82 eA-3
Q117 0.500 0.063 0.243 !       0.82 eA-3
Q118 0.444 0.170 0.611 !       0.82 eA-3
Q119 0.519 0.453 0.187 !       0.82 eA-3
Q120 0.109 0.297 0.455 !       0.81 eA-3
Q121 0.988 0.321 0.086 !       0.81 eA-3
Q122 0.171 0.322 0.132 !       0.80 eA-3
Q123 0.840 0.337 0.121 !       0.80 eA-3
Q124 0.832 0.029 0.079 !       0.79 eA-3
Q125 0.044 0.236 0.197 !       0.78 eA-3
Q126 0.934 0.299 0.054 !       0.77 eA-3
Q127 0.872 0.014 0.904 !       0.76 eA-3
Q128 0.514 0.205 0.558 !       0.76 eA-3
Q129 0.970 0.460 0.277 !       0.76 eA-3
Q130 0.661 0.139 0.001 !       0.74 eA-3
Q131 1.001 0.249 0.318 !       0.74 eA-3
Q132 0.988 0.162 0.277 !       0.73 eA-3
Q133 0.534 0.354 0.651 !       0.73 eA-3
Q134 0.831 0.311 0.976 !       0.72 eA-3
Q135 1.001 0.461 0.252 !       0.72 eA-3
Q136 0.328 0.078 0.715 !       0.72 eA-3
C137 0.544 0.329 0.776 !       0.71 eA-3
Q138 0.249 0.346 0.528 !       0.71 eA-3
Q139 0.184 0.079 0.370 !       0.71 eA-3
Q140 0.559 0.085 0.167 !       0.71 eA-3
Q141 0.108 0.233 0.359 !       0.70 eA-3
Q142 0.566 0.110 0.693 !       0.70 eA-3
Q143 0.608 0.336 0.207 !       0.69 eA-3
C144 0.459 0.267 0.658 !       0.69 eA-3
Q145 0.895 0.296 0.250 !       0.69 eA-3
Q146 0.035 0.031 0.811 !       0.69 eA-3
Q147 0.566 0.107 0.101 !       0.69 eA-3
Q148 0.394 0.296 0.356 !       0.69 eA-3
Q149 0.855 0.345 0.157 !       0.68 eA-3
Q150 0.625 0.429-0.002 !       0.68 eA-3
Q151 0.624 0.484 0.559 !       0.68 eA-3
Q152 0.075 0.182 0.559 !       0.68 eA-3
Q153 0.981 0.398 0.282 !       0.68 eA-3
Q154 0.092 0.180 0.441 !       0.68 eA-3
Q155 0.092 0.273 0.448 !       0.68 eA-3
Q156 0.433 0.111 0.413 !       0.67 eA-3
Q157 0.390 0.296 0.619 !       0.67 eA-3
Q158 0.809 0.019 0.627 !       0.67 eA-3
Q159 0.956 0.196 0.293 !       0.67 eA-3
Q160 0.654 0.060 0.012 !       0.67 eA-3
Q161 0.111 0.015 0.115 !       0.67 eA-3
Q162 0.173 0.218 0.125 !       0.66 eA-3
Q163 0.547 0.304 0.852 !       0.66 eA-3
Q164 0.077 0.227 0.067 !       0.66 eA-3
Q165 0.594 0.194 0.182 !       0.66 eA-3
Q166 0.534 0.173 0.122 !       0.66 eA-3
Q167 0.576 0.132 0.769 !       0.65 eA-3
Q168 0.563 0.118 0.172 !       0.65 eA-3
Q169 0.329 0.197 0.526 !       0.65 eA-3
Q170 0.547 0.498 0.240 !       0.65 eA-3
Q171 0.656 0.111 0.660 !       0.64 eA-3
Q172 0.676 0.131 0.307 !       0.64 eA-3
Q173 0.594 0.148 0.474 !       0.64 eA-3
Q174 0.936 0.164 0.394 !       0.64 eA-3
Q175 0.705 0.204 0.920 !       0.64 eA-3
Q176 0.035 0.053 0.250 !       0.64 eA-3
Q177 0.498 0.319 0.967 !       0.63 eA-3
Q178 0.401 0.416 0.217 !       0.63 eA-3
Q179 0.245 0.338 0.110 !       0.63 eA-3
Q180 0.731 0.172 0.894 !       0.63 eA-3
Q181 0.189 0.492 0.541 !       0.63 eA-3
Q182 0.264 0.054 0.245 !       0.63 eA-3
Q183 0.531 0.291 0.657 !       0.62 eA-3
Q184 0.579 0.478 0.277 !       0.62 eA-3
Q185 0.545 0.212 0.500 !       0.62 eA-3
Q186 0.704 0.177 0.049 !       0.62 eA-3
Q187 0.706 0.225 0.488 !       0.62 eA-3
Q188 0.497 0.406 0.631 !       0.62 eA-3
Q189 0.123 0.039 0.522 !       0.62 eA-3
Q190 0.818 0.435 0.749 !       0.62 eA-3
Q191 0.686 0.087 0.333 !       0.62 eA-3
Q192 0.817 0.015 0.472 !       0.61 eA-3
Q193 0.955 0.380 0.927 !       0.61 eA-3
Q194 0.757 0.025 0.281 !       0.61 eA-3
Q195 1.002 0.482 0.291 !       0.61 eA-3
Q196 0.545 0.050 0.166 !       0.61 eA-3
Q197 0.595 0.335 0.041 !       0.61 eA-3
Q198 0.689 0.149 0.587 !       0.61 eA-3
Q199 0.221 0.095 0.270 !       0.60 eA-3
;
_refine_diff_density_max 0.643
_refine_diff_density_min -0.671
_refine_diff_density_rms 0.114
_refine_ls_extinction_method none
_refine_ls_goodness_of_fit_ref 1.044
_refine_ls_hydrogen_treatment constr
_refine_ls_matrix_type full
_refine_ls_number_parameters 368
_refine_ls_number_reflns 6398
_refine_ls_number_restraints 26
_refine_ls_restrained_S_all 1.048
_refine_ls_R_factor_all 0.1698
_refine_ls_R_factor_gt 0.0840
_refine_ls_shift/su_max 0.001
_refine_ls_shift/su_mean 0.000
_refine_ls_structure_factor_coef Fsqd
_refine_ls_weighting_details 'w=1/[\s^2^(Fo^2^)+(0.1116P)^2^+39.2940P] where P=(Fo^2^+2Fc^2^)/3'
_refine_ls_weighting_scheme calc
_refine_ls_wR_factor_gt 0.2148
_refine_ls_wR_factor_ref 0.2568
_reflns_Friedel_coverage 0.000
_reflns_number_gt 3241
_reflns_number_total 6398
_reflns_threshold_expression 'I > 2\s(I)'
_cod_data_source_file d4sc04980b2.cif
_cod_data_source_block 4
_cod_depositor_comments 'Adding full bibliography for 1572821--1572822.cif.'
_cod_original_cell_volume 7076.6(15)
_cod_original_sg_symbol_H-M 'C 2/c'
_cod_original_formula_sum 'C16.50 H32 B12 Br3 Cl3 F3 N2 P S'
_cod_database_code 1572822
_shelx_shelxl_version_number 2018/3
_shelx_space_group_comment
;
The symmetry employed for this shelxl refinement is uniquely defined
by the following loop, which should always be used as a source of
symmetry information in preference to the above space-group names.
They are only intended as comments.
;
_shelx_estimated_absorpt_t_min 0.313
_shelx_estimated_absorpt_t_max 0.518
_platon_squeeze_void_probe_radius 1.20

loop_
_space_group_symop_operation_xyz
'x, y, z'
'-x, y, -z+1/2'
'x+1/2, y+1/2, z'
'-x+1/2, y+1/2, -z+1/2'
'-x, -y, -z'
'x, -y, z-1/2'
'-x+1/2, -y+1/2, -z'
'x+1/2, -y+1/2, z-1/2'

loop_
_atom_site_label
_atom_site_type_symbol
_atom_site_fract_x
_atom_site_fract_y
_atom_site_fract_z
_atom_site_U_iso_or_equiv
_atom_site_adp_type
_atom_site_occupancy
_atom_site_site_symmetry_order
_atom_site_calc_flag
_atom_site_refinement_flags_posn
_atom_site_refinement_flags_adp
_atom_site_refinement_flags_occupancy
_atom_site_disorder_assembly
_atom_site_disorder_group
Br1 Br 0.68250(7) 0.47218(3) 0.85184(9) 0.0707(4) Uani 1 1 d . . . . .
Br2 Br 0.9506(2) 0.24876(8) 0.5128(2) 0.2080(14) Uani 1 1 d . . . . .
Br3 Br 0.000000 0.43153(4) 0.250000 0.0669(5) Uani 1 2 d S T P . .
Br4 Br 0.000000 0.60385(4) 0.250000 0.0679(5) Uani 1 2 d S T P . .
B4 B 0.5341(8) 0.4433(5) 0.5652(11) 0.082(5) Uani 1 1 d . . . . .
H4 H 0.508217 0.469150 0.585125 0.098 Uiso 1 1 calc R U . . .
B5 B 0.6045(7) 0.4452(4) 0.5010(9) 0.061(3) Uani 1 1 d . U . . .
H5 H 0.623232 0.472274 0.477966 0.073 Uiso 1 1 calc R U . . .
S1 S 0.85202(15) 0.41107(7) 0.95464(19) 0.0517(6) Uani 1 1 d . . . . .
Cl1_1 Cl 0.7882(7) 0.66404(16) 0.7540(9) 0.286(5) Uani 1 1 d D U . . .
Cl2_1 Cl 0.8224(3) 0.6049(2) 0.9108(5) 0.203(3) Uani 1 1 d D U . . .
C1_1 C 0.7389(9) 0.6279(6) 0.7926(17) 0.221(11) Uani 1 1 d D U . . .
H1A_1 H 0.692607 0.637929 0.810313 0.265 Uiso 1 1 calc R U . . .
H1B_1 H 0.709240 0.610484 0.729141 0.265 Uiso 1 1 calc R U . . .
P1 P 0.80446(17) 0.48260(7) 0.7348(2) 0.0522(7) Uani 1 1 d . . . . .
F1 F 0.8105(11) 0.2565(3) 0.9248(12) 0.189(6) Uani 1 1 d . . . . .
F2 F 0.7137(8) 0.2952(3) 0.9193(10) 0.154(4) Uani 1 1 d . . . . .
F3 F 0.6765(11) 0.2562(3) 0.7876(11) 0.206(6) Uani 1 1 d . . . . .
B3 B 0.5649(8) 0.4034(4) 0.6552(12) 0.078(4) Uani 1 1 d . . . . .
H3 H 0.558716 0.403306 0.734223 0.094 Uiso 1 1 calc R U . . .
N1 N 0.7775(5) 0.4074(2) 0.8173(6) 0.0476(19) Uani 1 1 d . . . . .
C1 C 0.6447(5) 0.4291(3) 0.6365(7) 0.047(2) Uani 1 1 d . . . . .
N2 N 0.7551(7) 0.3381(3) 0.7987(7) 0.084(3) Uani 1 1 d . . . . .
C2 C 0.6517(6) 0.3827(3) 0.6414(8) 0.059(3) Uani 1 1 d . . . . .
C11 C 0.7973(7) 0.3884(3) 1.0237(8) 0.077(4) Uani 1 1 d . . . . .
H11A H 0.740808 0.401086 1.005571 0.116 Uiso 1 1 calc R U . . .
H11B H 0.836832 0.388818 1.105271 0.116 Uiso 1 1 calc R U . . .
H11C H 0.784322 0.362809 0.997884 0.116 Uiso 1 1 calc R U . . .
B11 B 0.6185(8) 0.3651(4) 0.5107(9) 0.063(3) Uani 1 1 d . . . . .
H11 H 0.647306 0.339472 0.494144 0.076 Uiso 1 1 calc R U . . .
C12 C 0.9390(7) 0.3794(3) 0.9748(9) 0.062(3) Uani 1 1 d . . . . .
H12A H 0.914343 0.354380 0.958576 0.092 Uiso 1 1 calc R U . . .
H12B H 0.987268 0.380704 1.052868 0.092 Uiso 1 1 calc R U . . .
H12C H 0.963326 0.385594 0.923946 0.092 Uiso 1 1 calc R U . . .
B12 B 0.5027(9) 0.3768(4) 0.4299(11) 0.081(4) Uani 1 1 d . . . . .
H12 H 0.454315 0.359177 0.358501 0.097 Uiso 1 1 calc R U . . .
C13 C 0.7710(9) 0.3036(4) 0.7897(10) 0.087(4) Uani 1 1 d . . . . .
B13 B 0.7276(7) 0.4442(3) 0.7548(9) 0.044(3) Uani 1 1 d . . . . .
C14 C 0.8144(9) 0.2900(4) 0.7261(10) 0.090(4) Uani 1 1 d . . . . .
B14 B 0.7361(8) 0.3741(4) 0.7588(10) 0.060(3) Uani 1 1 d . . . . .
C15 C 0.8182(17) 0.2517(5) 0.7053(16) 0.183(11) Uani 1 1 d . . . . .
H15 H 0.791959 0.234219 0.733123 0.219 Uiso 1 1 calc R U . . .
C16 C 0.8602(18) 0.2403(5) 0.6443(18) 0.192(11) Uani 1 1 d . . . . .
H16 H 0.863915 0.214780 0.631606 0.231 Uiso 1 1 calc R U . . .
C17 C 0.8976(13) 0.2663(6) 0.6010(14) 0.136(6) Uani 1 1 d . . . . .
C18 C 0.8949(9) 0.3031(5) 0.6235(12) 0.098(4) Uani 1 1 d . . . . .
H18 H 0.921637 0.320599 0.596439 0.117 Uiso 1 1 calc R U . . .
C19 C 0.8548(8) 0.3144(4) 0.6836(11) 0.090(4) Uani 1 1 d . . . . .
H19 H 0.853863 0.339933 0.697584 0.109 Uiso 1 1 calc R U . . .
C20 C 0.7442(17) 0.2774(6) 0.8589(16) 0.128(6) Uani 1 1 d . . . . .
C21 C 0.8448(7) 0.4753(3) 0.6341(8) 0.060(3) Uani 1 1 d . . . . .
H21A H 0.793349 0.472564 0.558640 0.091 Uiso 1 1 calc R U . . .
H21B H 0.881544 0.452873 0.653937 0.091 Uiso 1 1 calc R U . . .
H21C H 0.881370 0.496333 0.635237 0.091 Uiso 1 1 calc R U . . .
C22 C 0.7440(9) 0.5263(3) 0.6902(11) 0.084(4) Uani 1 1 d . . . . .
H22A H 0.690112 0.523057 0.617108 0.125 Uiso 1 1 calc R U . . .
H22B H 0.783237 0.544849 0.683613 0.125 Uiso 1 1 calc R U . . .
H22C H 0.726151 0.534307 0.745949 0.125 Uiso 1 1 calc R U . . .
C23 C 0.9049(7) 0.4910(3) 0.8671(9) 0.069(3) Uani 1 1 d . . . . .
H23A H 0.939249 0.468103 0.893966 0.104 Uiso 1 1 calc R U . . .
H23B H 0.887800 0.499851 0.922729 0.104 Uiso 1 1 calc R U . . .
H23C H 0.942065 0.509574 0.856158 0.104 Uiso 1 1 calc R U . . .
B6 B 0.6827(7) 0.4067(3) 0.5539(8) 0.047(3) Uani 1 1 d . . . . .
H6 H 0.753234 0.408733 0.566809 0.056 Uiso 1 1 calc R U . . .
B7 B 0.5475(8) 0.3621(5) 0.5759(11) 0.095(6) Uani 1 1 d . . . . .
H7 H 0.530193 0.335375 0.602218 0.114 Uiso 1 1 calc R U . . .
B8 B 0.4695(9) 0.4004(5) 0.5199(12) 0.091(5) Uani 1 1 d . . . . .
H8 H 0.399316 0.398228 0.508234 0.109 Uiso 1 1 calc R U . . .
B9 B 0.4918(8) 0.4260(4) 0.4229(11) 0.080(4) Uani 1 1 d . . . . .
H9 H 0.436843 0.440453 0.348528 0.096 Uiso 1 1 calc R U . . .
B10 B 0.5864(8) 0.4030(4) 0.4172(9) 0.063(3) Uani 1 1 d . U . . .
H10 H 0.593588 0.402460 0.338891 0.076 Uiso 1 1 calc R U . . .

loop_
_atom_site_aniso_label
_atom_site_aniso_U_11
_atom_site_aniso_U_22
_atom_site_aniso_U_33
_atom_site_aniso_U_23
_atom_site_aniso_U_13
_atom_site_aniso_U_12
Br1 0.0618(7) 0.1039(10) 0.0537(7) -0.0234(6) 0.0335(6) -0.0016(6)
Br2 0.270(3) 0.228(3) 0.189(2) -0.114(2) 0.160(3) -0.112(2)
Br3 0.0621(9) 0.0758(11) 0.0509(9) 0.000 0.0174(7) 0.000
Br4 0.0687(10) 0.0600(10) 0.0899(12) 0.000 0.0498(9) 0.000
B4 0.040(7) 0.139(14) 0.057(8) -0.024(9) 0.016(6) 0.011(8)
B5 0.046(6) 0.084(8) 0.038(6) 0.002(6) 0.008(5) 0.024(6)
S1 0.0446(13) 0.0742(18) 0.0316(12) 0.0023(12) 0.0143(10) -0.0090(12)
Cl1_1 0.470(14) 0.105(4) 0.476(13) 0.008(6) 0.382(13) 0.015(6)
Cl2_1 0.099(3) 0.365(9) 0.139(4) 0.036(5) 0.053(3) -0.010(4)
C1_1 0.21(2) 0.21(2) 0.20(2) 0.074(16) 0.065(15) -0.024(16)
P1 0.0502(14) 0.0582(17) 0.0481(15) 0.0057(13) 0.0233(13) 0.0072(12)
F1 0.301(17) 0.143(9) 0.176(12) 0.087(9) 0.155(13) 0.031(10)
F2 0.245(12) 0.099(7) 0.177(10) -0.004(7) 0.149(10) -0.036(7)
F3 0.316(17) 0.175(10) 0.182(11) -0.050(9) 0.163(13) -0.146(12)
B3 0.050(7) 0.126(13) 0.074(9) -0.027(9) 0.041(7) -0.021(8)
N1 0.047(4) 0.068(6) 0.026(4) -0.004(4) 0.016(3) -0.013(4)
C1 0.031(5) 0.069(7) 0.040(5) -0.003(5) 0.016(4) 0.006(4)
N2 0.098(8) 0.075(8) 0.047(6) 0.000(6) 0.008(5) -0.029(6)
C2 0.050(6) 0.090(8) 0.036(6) -0.013(5) 0.021(5) -0.004(5)
C11 0.070(7) 0.130(11) 0.035(6) 0.001(6) 0.029(6) -0.024(7)
B11 0.055(7) 0.092(10) 0.032(6) -0.008(6) 0.011(6) 0.004(7)
C12 0.056(6) 0.066(7) 0.053(6) 0.009(5) 0.018(5) 0.002(5)
B12 0.050(7) 0.110(12) 0.053(8) -0.009(8) 0.002(6) -0.006(7)
C13 0.111(10) 0.066(9) 0.055(8) 0.019(7) 0.016(7) -0.032(8)
B13 0.036(5) 0.060(7) 0.043(6) 0.004(5) 0.025(5) 0.006(5)
C14 0.113(10) 0.086(10) 0.054(8) -0.008(7) 0.027(8) -0.043(8)
B14 0.058(7) 0.085(10) 0.047(7) 0.012(7) 0.034(6) -0.010(7)
C15 0.35(3) 0.119(15) 0.169(18) -0.083(13) 0.20(2) -0.132(17)
C16 0.35(3) 0.131(15) 0.18(2) -0.094(14) 0.20(2) -0.122(18)
C17 0.175(17) 0.149(17) 0.099(12) -0.047(12) 0.078(13) -0.056(13)
C18 0.089(10) 0.104(13) 0.084(10) -0.014(9) 0.028(8) -0.039(8)
C19 0.072(8) 0.089(10) 0.078(9) 0.013(8) 0.009(7) -0.027(7)
C20 0.19(2) 0.108(15) 0.083(12) -0.011(12) 0.057(13) -0.047(14)
C21 0.058(6) 0.071(7) 0.055(6) 0.010(5) 0.030(5) 0.005(5)
C22 0.103(9) 0.063(8) 0.095(9) 0.006(7) 0.056(8) 0.018(7)
C23 0.062(7) 0.077(8) 0.056(7) 0.001(6) 0.017(6) -0.017(6)
B6 0.041(6) 0.073(8) 0.019(5) -0.002(5) 0.009(4) 0.006(5)
B7 0.049(8) 0.173(17) 0.057(9) -0.039(10) 0.021(7) -0.054(9)
B8 0.037(7) 0.149(15) 0.080(10) -0.025(10) 0.022(7) 0.012(8)
B9 0.045(7) 0.128(13) 0.042(7) -0.022(8) 0.001(6) 0.021(7)
B10 0.056(7) 0.095(9) 0.033(6) -0.008(6) 0.017(6) 0.009(7)

loop_
_atom_type_symbol
_atom_type_description
_atom_type_scat_dispersion_real
_atom_type_scat_dispersion_imag
_atom_type_scat_source
C C 0.0033 0.0016 'International Tables Vol C Tables 4.2.6.8 and 6.1.1.4'
H H 0.0000 0.0000 'International Tables Vol C Tables 4.2.6.8 and 6.1.1.4'
B B 0.0013 0.0007 'International Tables Vol C Tables 4.2.6.8 and 6.1.1.4'
F F 0.0171 0.0103 'International Tables Vol C Tables 4.2.6.8 and 6.1.1.4'
N N 0.0061 0.0033 'International Tables Vol C Tables 4.2.6.8 and 6.1.1.4'
P P 0.1023 0.0942 'International Tables Vol C Tables 4.2.6.8 and 6.1.1.4'
S S 0.1246 0.1234 'International Tables Vol C Tables 4.2.6.8 and 6.1.1.4'
Cl Cl 0.1484 0.1585 'International Tables Vol C Tables 4.2.6.8 and 6.1.1.4'
Br Br -0.2901 2.4595 'International Tables Vol C Tables 4.2.6.8 and 6.1.1.4'

loop_
_geom_angle_atom_site_label_1
_geom_angle_atom_site_label_2
_geom_angle_atom_site_label_3
_geom_angle
_geom_angle_site_symmetry_1
_geom_angle_site_symmetry_3
_geom_angle_publ_flag
C1 B4 B5 59.1(6) . . ?
C1 B4 B3 59.6(7) . . ?
B5 B4 B3 108.4(9) . . ?
C1 B4 B9 105.3(8) . . ?
B5 B4 B9 60.8(7) . . ?
B3 B4 B9 106.1(11) . . ?
C1 B4 B8 104.2(10) . . ?
B5 B4 B8 107.5(9) . . ?
B3 B4 B8 58.3(8) . . ?
B9 B4 B8 58.7(8) . . ?
C1 B4 H4 124.0 . . ?
B5 B4 H4 120.8 . . ?
B3 B4 H4 122.2 . . ?
B9 B4 H4 122.9 . . ?
B8 B4 H4 123.7 . . ?
C1 B5 B4 58.9(7) . . ?
C1 B5 B9 105.0(9) . . ?
B4 B5 B9 60.7(7) . . ?
C1 B5 B6 58.5(5) . . ?
B4 B5 B6 107.8(9) . . ?
B9 B5 B6 107.1(9) . . ?
C1 B5 B10 103.6(9) . . ?
B4 B5 B10 108.3(10) . . ?
B9 B5 B10 60.2(7) . . ?
B6 B5 B10 58.5(6) . . ?
C1 B5 H5 124.9 . . ?
B4 B5 H5 120.9 . . ?
B9 B5 H5 122.1 . . ?
B6 B5 H5 122.4 . . ?
B10 B5 H5 123.0 . . ?
N1 S1 C12 104.2(4) . . ?
N1 S1 C11 103.8(4) . . ?
C12 S1 C11 102.4(5) . . ?
Cl2_1 C1_1 Cl1_1 109.7(8) . . ?
Cl2_1 C1_1 H1A_1 109.7 . . ?
Cl1_1 C1_1 H1A_1 109.7 . . ?
Cl2_1 C1_1 H1B_1 109.7 . . ?
Cl1_1 C1_1 H1B_1 109.7 . . ?
H1A_1 C1_1 H1B_1 108.2 . . ?
C21 P1 C23 104.9(5) . . ?
C21 P1 C22 103.4(5) . . ?
C23 P1 C22 107.0(6) . . ?
C21 P1 B13 119.8(5) . . ?
C23 P1 B13 110.2(5) . . ?
C22 P1 B13 110.7(5) . . ?
C2 B3 C1 57.9(6) . . ?
C2 B3 B8 105.1(8) . . ?
C1 B3 B8 105.4(10) . . ?
C2 B3 B7 58.5(7) . . ?
C1 B3 B7 106.3(8) . . ?
B8 B3 B7 61.3(8) . . ?
C2 B3 B4 105.2(8) . . ?
C1 B3 B4 57.8(7) . . ?
B8 B3 B4 61.7(9) . . ?
B7 B3 B4 111.1(10) . . ?
C2 B3 H3 124.7 . . ?
C1 B3 H3 124.4 . . ?
B8 B3 H3 122.1 . . ?
B7 B3 H3 120.5 . . ?
B4 B3 H3 121.0 . . ?
B14 N1 B13 114.9(8) . . ?
B14 N1 S1 126.0(7) . . ?
B13 N1 S1 116.6(6) . . ?
B13 C1 C2 106.6(7) . . ?
B13 C1 B4 129.8(8) . . ?
C2 C1 B4 111.0(8) . . ?
B13 C1 B5 130.1(8) . . ?
C2 C1 B5 111.4(7) . . ?
B4 C1 B5 62.0(7) . . ?
B13 C1 B6 112.3(6) . . ?
C2 C1 B6 61.0(6) . . ?
B4 C1 B6 114.6(7) . . ?
B5 C1 B6 63.6(6) . . ?
B13 C1 B3 113.3(7) . . ?
C2 C1 B3 60.4(7) . . ?
B4 C1 B3 62.6(8) . . ?
B5 C1 B3 113.2(8) . . ?
B6 C1 B3 112.7(8) . . ?
C13 N2 B14 152.9(11) . . ?
B14 C2 C1 104.5(8) . . ?
B14 C2 B11 131.3(9) . . ?
C1 C2 B11 110.7(8) . . ?
B14 C2 B7 130.0(10) . . ?
C1 C2 B7 112.3(9) . . ?
B11 C2 B7 63.4(7) . . ?
B14 C2 B3 112.4(8) . . ?
C1 C2 B3 61.7(7) . . ?
B11 C2 B3 113.5(8) . . ?
B7 C2 B3 62.2(8) . . ?
B14 C2 B6 111.3(7) . . ?
C1 C2 B6 60.8(6) . . ?
B11 C2 B6 62.6(6) . . ?
B7 C2 B6 115.8(8) . . ?
B3 C2 B6 113.6(9) . . ?
S1 C11 H11A 109.5 . . ?
S1 C11 H11B 109.5 . . ?
H11A C11 H11B 109.5 . . ?
S1 C11 H11C 109.5 . . ?
H11A C11 H11C 109.5 . . ?
H11B C11 H11C 109.5 . . ?
C2 B11 B10 106.5(9) . . ?
C2 B11 B12 105.6(9) . . ?
B10 B11 B12 60.2(7) . . ?
C2 B11 B6 59.6(6) . . ?
B10 B11 B6 60.4(7) . . ?
B12 B11 B6 108.4(9) . . ?
C2 B11 B7 58.7(6) . . ?
B10 B11 B7 110.3(10) . . ?
B12 B11 B7 61.4(8) . . ?
B6 B11 B7 109.4(9) . . ?
C2 B11 H11 124.1 . . ?
B10 B11 H11 121.2 . . ?
B12 B11 H11 122.0 . . ?
B6 B11 H11 121.0 . . ?
B7 B11 H11 120.2 . . ?
S1 C12 H12A 109.5 . . ?
S1 C12 H12B 109.5 . . ?
H12A C12 H12B 109.5 . . ?
S1 C12 H12C 109.5 . . ?
H12A C12 H12C 109.5 . . ?
H12B C12 H12C 109.5 . . ?
B11 B12 B10 59.8(7) . . ?
B11 B12 B8 107.9(9) . . ?
B10 B12 B8 109.3(10) . . ?
B11 B12 B9 109.0(10) . . ?
B10 B12 B9 61.8(8) . . ?
B8 B12 B9 59.9(9) . . ?
B11 B12 B7 59.9(7) . . ?
B10 B12 B7 108.8(9) . . ?
B8 B12 B7 60.3(9) . . ?
B9 B12 B7 109.0(11) . . ?
B11 B12 H12 121.9 . . ?
B10 B12 H12 120.7 . . ?
B8 B12 H12 121.6 . . ?
B9 B12 H12 120.6 . . ?
B7 B12 H12 121.3 . . ?
N2 C13 C14 124.5(11) . . ?
N2 C13 C20 113.8(15) . . ?
C14 C13 C20 121.6(15) . . ?
N1 B13 C1 103.1(7) . . ?
N1 B13 P1 116.2(6) . . ?
C1 B13 P1 114.1(6) . . ?
N1 B13 Br1 109.8(6) . . ?
C1 B13 Br1 112.4(5) . . ?
P1 B13 Br1 101.5(5) . . ?
C19 C14 C15 117.5(14) . . ?
C19 C14 C13 120.6(13) . . ?
C15 C14 C13 121.9(12) . . ?
N2 B14 N1 128.2(10) . . ?
N2 B14 C2 120.4(11) . . ?
N1 B14 C2 110.9(10) . . ?
C16 C15 C14 119.7(14) . . ?
C16 C15 H15 120.2 . . ?
C14 C15 H15 120.2 . . ?
C15 C16 C17 120.2(17) . . ?
C15 C16 H16 119.9 . . ?
C17 C16 H16 119.9 . . ?
C18 C17 C16 119.5(16) . . ?
C18 C17 Br2 122.5(15) . . ?
C16 C17 Br2 118.0(16) . . ?
C19 C18 C17 120.7(14) . . ?
C19 C18 H18 119.7 . . ?
C17 C18 H18 119.7 . . ?
C18 C19 C14 122.6(14) . . ?
C18 C19 H19 118.7 . . ?
C14 C19 H19 118.7 . . ?
F1 C20 F2 109.0(16) . . ?
F1 C20 F3 108.6(18) . . ?
F2 C20 F3 106.1(19) . . ?
F1 C20 C13 111.7(18) . . ?
F2 C20 C13 112.6(16) . . ?
F3 C20 C13 108.5(14) . . ?
P1 C21 H21A 109.5 . . ?
P1 C21 H21B 109.5 . . ?
H21A C21 H21B 109.5 . . ?
P1 C21 H21C 109.5 . . ?
H21A C21 H21C 109.5 . . ?
H21B C21 H21C 109.5 . . ?
P1 C22 H22A 109.5 . . ?
P1 C22 H22B 109.5 . . ?
H22A C22 H22B 109.5 . . ?
P1 C22 H22C 109.5 . . ?
H22A C22 H22C 109.5 . . ?
H22B C22 H22C 109.5 . . ?
P1 C23 H23A 109.5 . . ?
P1 C23 H23B 109.5 . . ?
H23A C23 H23B 109.5 . . ?
P1 C23 H23C 109.5 . . ?
H23A C23 H23C 109.5 . . ?
H23B C23 H23C 109.5 . . ?
C1 B6 C2 58.2(5) . . ?
C1 B6 B11 104.8(7) . . ?
C2 B6 B11 57.8(6) . . ?
C1 B6 B10 105.5(7) . . ?
C2 B6 B10 104.2(7) . . ?
B11 B6 B10 59.3(7) . . ?
C1 B6 B5 58.0(6) . . ?
C2 B6 B5 104.8(7) . . ?
B11 B6 B5 108.1(8) . . ?
B10 B6 B5 61.4(6) . . ?
C1 B6 H6 124.1 . . ?
C2 B6 H6 124.7 . . ?
B11 B6 H6 122.7 . . ?
B10 B6 H6 122.6 . . ?
B5 B6 H6 121.8 . . ?
C2 B7 B3 59.3(7) . . ?
C2 B7 B11 57.9(6) . . ?
B3 B7 B11 106.7(10) . . ?
C2 B7 B8 104.0(11) . . ?
B3 B7 B8 59.0(9) . . ?
B11 B7 B8 105.7(11) . . ?
C2 B7 B12 102.9(9) . . ?
B3 B7 B12 105.6(13) . . ?
B11 B7 B12 58.7(7) . . ?
B8 B7 B12 58.7(9) . . ?
C2 B7 H7 124.9 . . ?
B3 B7 H7 122.2 . . ?
B11 B7 H7 122.8 . . ?
B8 B7 H7 123.5 . . ?
B12 B7 H7 124.1 . . ?
B3 B8 B12 107.9(9) . . ?
B3 B8 B9 108.6(10) . . ?
B12 B8 B9 60.4(8) . . ?
B3 B8 B7 59.6(8) . . ?
B12 B8 B7 60.9(8) . . ?
B9 B8 B7 109.9(9) . . ?
B3 B8 B4 60.1(8) . . ?
B12 B8 B4 107.9(10) . . ?
B9 B8 B4 60.1(8) . . ?
B7 B8 B4 108.4(9) . . ?
B3 B8 H8 122.0 . . ?
B12 B8 H8 121.6 . . ?
B9 B8 H8 120.7 . . ?
B7 B8 H8 120.8 . . ?
B4 B8 H8 121.9 . . ?
B8 B9 B12 59.7(9) . . ?
B8 B9 B4 61.1(8) . . ?
B12 B9 B4 108.1(10) . . ?
B8 B9 B5 107.6(9) . . ?
B12 B9 B5 107.4(9) . . ?
B4 B9 B5 58.5(7) . . ?
B8 B9 B10 106.5(10) . . ?
B12 B9 B10 58.6(7) . . ?
B4 B9 B10 107.0(8) . . ?
B5 B9 B10 60.6(7) . . ?
B8 B9 H9 121.8 . . ?
B12 B9 H9 122.2 . . ?
B4 B9 H9 121.8 . . ?
B5 B9 H9 122.1 . . ?
B10 B9 H9 122.7 . . ?
B11 B10 B12 60.1(7) . . ?
B11 B10 B6 60.2(7) . . ?
B12 B10 B6 108.2(8) . . ?
B11 B10 B9 107.5(9) . . ?
B12 B10 B9 59.6(8) . . ?
B6 B10 B9 107.6(7) . . ?
B11 B10 B5 107.7(8) . . ?
B12 B10 B5 107.0(8) . . ?
B6 B10 B5 60.1(6) . . ?
B9 B10 B5 59.2(7) . . ?
B11 B10 H10 121.7 . . ?
B12 B10 H10 121.9 . . ?
B6 B10 H10 121.5 . . ?
B9 B10 H10 122.4 . . ?
B5 B10 H10 122.3 . . ?

loop_
_geom_bond_atom_site_label_1
_geom_bond_atom_site_label_2
_geom_bond_distance
_geom_bond_site_symmetry_2
_geom_bond_publ_flag
Br1 B13 2.050(9) . ?
Br2 C17 1.890(17) . ?
B4 C1 1.705(15) . ?
B4 B5 1.758(17) . ?
B4 B3 1.79(2) . ?
B4 B9 1.797(18) . ?
B4 B8 1.82(2) . ?
B4 H4 1.1100 . ?
B5 C1 1.708(14) . ?
B5 B9 1.799(18) . ?
B5 B6 1.804(15) . ?
B5 B10 1.826(18) . ?
B5 H5 1.1100 . ?
S1 N1 1.662(7) . ?
S1 C12 1.765(10) . ?
S1 C11 1.779(9) . ?
Cl1_1 C1_1 1.742(9) . ?
Cl2_1 C1_1 1.741(9) . ?
C1_1 H1A_1 0.9800 . ?
C1_1 H1B_1 0.9800 . ?
P1 C21 1.791(9) . ?
P1 C23 1.791(10) . ?
P1 C22 1.809(11) . ?
P1 B13 1.990(10) . ?
F1 C20 1.28(2) . ?
F2 C20 1.31(2) . ?
F3 C20 1.32(2) . ?
B3 C2 1.716(15) . ?
B3 C1 1.737(15) . ?
B3 B8 1.755(19) . ?
B3 B7 1.77(2) . ?
B3 H3 1.1100 . ?
N1 B14 1.418(15) . ?
N1 B13 1.577(13) . ?
C1 B13 1.621(13) . ?
C1 C2 1.673(14) . ?
C1 B6 1.717(12) . ?
N2 C13 1.289(16) . ?
N2 B14 1.379(17) . ?
C2 B14 1.563(15) . ?
C2 B11 1.687(14) . ?
C2 B7 1.702(15) . ?
C2 B6 1.720(14) . ?
C11 H11A 0.9700 . ?
C11 H11B 0.9700 . ?
C11 H11C 0.9700 . ?
B11 B10 1.755(18) . ?
B11 B12 1.760(17) . ?
B11 B6 1.771(17) . ?
B11 B7 1.781(17) . ?
B11 H11 1.1100 . ?
C12 H12A 0.9700 . ?
C12 H12B 0.9700 . ?
C12 H12C 0.9700 . ?
B12 B10 1.761(19) . ?
B12 B8 1.77(2) . ?
B12 B9 1.78(2) . ?
B12 B7 1.81(2) . ?
B12 H12 1.1100 . ?
C13 C14 1.441(18) . ?
C13 C20 1.53(2) . ?
C14 C19 1.384(16) . ?
C14 C15 1.41(2) . ?
C15 C16 1.37(2) . ?
C15 H15 0.9400 . ?
C16 C17 1.40(2) . ?
C16 H16 0.9400 . ?
C17 C18 1.36(2) . ?
C18 C19 1.333(17) . ?
C18 H18 0.9400 . ?
C19 H19 0.9400 . ?
C21 H21A 0.9700 . ?
C21 H21B 0.9700 . ?
C21 H21C 0.9700 . ?
C22 H22A 0.9700 . ?
C22 H22B 0.9700 . ?
C22 H22C 0.9700 . ?
C23 H23A 0.9700 . ?
C23 H23B 0.9700 . ?
C23 H23C 0.9700 . ?
B6 B10 1.774(15) . ?
B6 H6 1.1100 . ?
B7 B8 1.80(2) . ?
B7 H7 1.1100 . ?
B8 B9 1.77(2) . ?
B8 H8 1.1100 . ?
B9 B10 1.819(16) . ?
B9 H9 1.1100 . ?
B10 H10 1.1100 . ?

loop_
_geom_torsion_atom_site_label_1
_geom_torsion_atom_site_label_2
_geom_torsion_atom_site_label_3
_geom_torsion_atom_site_label_4
_geom_torsion
_geom_torsion_site_symmetry_1
_geom_torsion_site_symmetry_2
_geom_torsion_site_symmetry_3
_geom_torsion_site_symmetry_4
_geom_torsion_publ_flag
B3 B4 B5 C1 -34.8(8) . . . . ?
B9 B4 B5 C1 -133.3(10) . . . . ?
B8 B4 B5 C1 -96.4(10) . . . . ?
C1 B4 B5 B9 133.3(10) . . . . ?
B3 B4 B5 B9 98.5(11) . . . . ?
B8 B4 B5 B9 36.9(9) . . . . ?
C1 B4 B5 B6 33.3(7) . . . . ?
B3 B4 B5 B6 -1.5(12) . . . . ?
B9 B4 B5 B6 -100.0(10) . . . . ?
B8 B4 B5 B6 -63.1(11) . . . . ?
C1 B4 B5 B10 95.2(9) . . . . ?
B3 B4 B5 B10 60.4(10) . . . . ?
B9 B4 B5 B10 -38.1(9) . . . . ?
B8 B4 B5 B10 -1.2(11) . . . . ?
C1 B4 B3 C2 -34.9(7) . . . . ?
B5 B4 B3 C2 -0.3(12) . . . . ?
B9 B4 B3 C2 63.7(10) . . . . ?
B8 B4 B3 C2 99.3(9) . . . . ?
B5 B4 B3 C1 34.6(8) . . . . ?
B9 B4 B3 C1 98.5(8) . . . . ?
B8 B4 B3 C1 134.1(8) . . . . ?
C1 B4 B3 B8 -134.1(8) . . . . ?
B5 B4 B3 B8 -99.6(9) . . . . ?
B9 B4 B3 B8 -35.6(8) . . . . ?
C1 B4 B3 B7 -96.5(8) . . . . ?
B5 B4 B3 B7 -61.9(11) . . . . ?
B9 B4 B3 B7 2.1(11) . . . . ?
B8 B4 B3 B7 37.7(8) . . . . ?
C12 S1 N1 B14 54.3(8) . . . . ?
C11 S1 N1 B14 -52.5(9) . . . . ?
C12 S1 N1 B13 -144.3(6) . . . . ?
C11 S1 N1 B13 108.9(7) . . . . ?
B5 B4 C1 B13 120.4(11) . . . . ?
B3 B4 C1 B13 -98.5(11) . . . . ?
B9 B4 C1 B13 161.6(10) . . . . ?
B8 B4 C1 B13 -137.5(10) . . . . ?
B5 B4 C1 C2 -103.8(8) . . . . ?
B3 B4 C1 C2 37.3(8) . . . . ?
B9 B4 C1 C2 -62.7(11) . . . . ?
B8 B4 C1 C2 -1.7(10) . . . . ?
B3 B4 C1 B5 141.1(9) . . . . ?
B9 B4 C1 B5 41.2(9) . . . . ?
B8 B4 C1 B5 102.1(9) . . . . ?
B5 B4 C1 B6 -37.2(9) . . . . ?
B3 B4 C1 B6 104.0(9) . . . . ?
B9 B4 C1 B6 4.0(13) . . . . ?
B8 B4 C1 B6 64.9(11) . . . . ?
B5 B4 C1 B3 -141.1(9) . . . . ?
B9 B4 C1 B3 -100.0(11) . . . . ?
B8 B4 C1 B3 -39.0(8) . . . . ?
B4 B5 C1 B13 -120.0(11) . . . . ?
B9 B5 C1 B13 -161.1(8) . . . . ?
B6 B5 C1 B13 97.8(9) . . . . ?
B10 B5 C1 B13 136.6(9) . . . . ?
B4 B5 C1 C2 103.1(9) . . . . ?
B9 B5 C1 C2 62.1(9) . . . . ?
B6 B5 C1 C2 -39.0(7) . . . . ?
B10 B5 C1 C2 -0.3(9) . . . . ?
B9 B5 C1 B4 -41.1(9) . . . . ?
B6 B5 C1 B4 -142.2(9) . . . . ?
B10 B5 C1 B4 -103.4(10) . . . . ?
B4 B5 C1 B6 142.2(9) . . . . ?
B9 B5 C1 B6 101.1(9) . . . . ?
B10 B5 C1 B6 38.8(7) . . . . ?
B4 B5 C1 B3 37.3(9) . . . . ?
B9 B5 C1 B3 -3.8(11) . . . . ?
B6 B5 C1 B3 -104.9(9) . . . . ?
B10 B5 C1 B3 -66.1(9) . . . . ?
C2 B3 C1 B13 -96.4(8) . . . . ?
B8 B3 C1 B13 165.1(8) . . . . ?
B7 B3 C1 B13 -130.9(9) . . . . ?
B4 B3 C1 B13 124.2(9) . . . . ?
B8 B3 C1 C2 -98.4(9) . . . . ?
B7 B3 C1 C2 -34.4(9) . . . . ?
B4 B3 C1 C2 -139.4(8) . . . . ?
C2 B3 C1 B4 139.4(8) . . . . ?
B8 B3 C1 B4 40.9(9) . . . . ?
B7 B3 C1 B4 105.0(11) . . . . ?
C2 B3 C1 B5 102.3(8) . . . . ?
B8 B3 C1 B5 3.9(12) . . . . ?
B7 B3 C1 B5 67.9(11) . . . . ?
B4 B3 C1 B5 -37.1(8) . . . . ?
C2 B3 C1 B6 32.5(7) . . . . ?
B8 B3 C1 B6 -65.9(11) . . . . ?
B7 B3 C1 B6 -1.9(12) . . . . ?
B4 B3 C1 B6 -106.9(8) . . . . ?
B13 C1 C2 B14 -0.2(8) . . . . ?
B4 C1 C2 B14 -146.2(8) . . . . ?
B5 C1 C2 B14 146.7(7) . . . . ?
B6 C1 C2 B14 106.6(7) . . . . ?
B3 C1 C2 B14 -108.0(8) . . . . ?
B13 C1 C2 B11 -145.9(7) . . . . ?
B4 C1 C2 B11 68.0(9) . . . . ?
B5 C1 C2 B11 1.0(10) . . . . ?
B6 C1 C2 B11 -39.2(7) . . . . ?
B3 C1 C2 B11 106.3(9) . . . . ?
B13 C1 C2 B7 145.3(7) . . . . ?
B4 C1 C2 B7 -0.8(10) . . . . ?
B5 C1 C2 B7 -67.8(9) . . . . ?
B6 C1 C2 B7 -108.0(8) . . . . ?
B3 C1 C2 B7 37.5(8) . . . . ?
B13 C1 C2 B3 107.8(8) . . . . ?
B4 C1 C2 B3 -38.2(8) . . . . ?
B5 C1 C2 B3 -105.3(8) . . . . ?
B6 C1 C2 B3 -145.5(8) . . . . ?
B13 C1 C2 B6 -106.7(7) . . . . ?
B4 C1 C2 B6 107.2(8) . . . . ?
B5 C1 C2 B6 40.2(7) . . . . ?
B3 C1 C2 B6 145.5(8) . . . . ?
C1 B3 C2 B14 94.9(9) . . . . ?
B8 B3 C2 B14 -166.2(10) . . . . ?
B7 B3 C2 B14 -124.6(11) . . . . ?
B4 B3 C2 B14 129.7(10) . . . . ?
B8 B3 C2 C1 99.0(11) . . . . ?
B7 B3 C2 C1 140.5(10) . . . . ?
B4 B3 C2 C1 34.8(7) . . . . ?
C1 B3 C2 B11 -101.8(9) . . . . ?
B8 B3 C2 B11 -2.8(13) . . . . ?
B7 B3 C2 B11 38.7(10) . . . . ?
B4 B3 C2 B11 -67.0(11) . . . . ?
C1 B3 C2 B7 -140.5(10) . . . . ?
B8 B3 C2 B7 -41.5(10) . . . . ?
B4 B3 C2 B7 -105.7(11) . . . . ?
C1 B3 C2 B6 -32.7(7) . . . . ?
B8 B3 C2 B6 66.3(12) . . . . ?
B7 B3 C2 B6 107.8(10) . . . . ?
B4 B3 C2 B6 2.1(11) . . . . ?
B14 C2 B11 B10 -134.7(11) . . . . ?
C1 C2 B11 B10 -1.2(10) . . . . ?
B7 C2 B11 B10 104.1(11) . . . . ?
B3 C2 B11 B10 65.9(11) . . . . ?
B6 C2 B11 B10 -39.6(7) . . . . ?
B14 C2 B11 B12 162.4(11) . . . . ?
C1 C2 B11 B12 -64.1(10) . . . . ?
B7 C2 B11 B12 41.3(11) . . . . ?
B3 C2 B11 B12 3.0(13) . . . . ?
B6 C2 B11 B12 -102.5(10) . . . . ?
B14 C2 B11 B6 -95.1(11) . . . . ?
C1 C2 B11 B6 38.4(7) . . . . ?
B7 C2 B11 B6 143.7(10) . . . . ?
B3 C2 B11 B6 105.5(10) . . . . ?
B14 C2 B11 B7 121.2(14) . . . . ?
C1 C2 B11 B7 -105.3(10) . . . . ?
B3 C2 B11 B7 -38.2(11) . . . . ?
B6 C2 B11 B7 -143.7(10) . . . . ?
C2 B11 B12 B10 100.3(9) . . . . ?
B6 B11 B12 B10 37.8(8) . . . . ?
B7 B11 B12 B10 140.3(11) . . . . ?
C2 B11 B12 B8 -2.0(13) . . . . ?
B10 B11 B12 B8 -102.3(11) . . . . ?
B6 B11 B12 B8 -64.6(12) . . . . ?
B7 B11 B12 B8 38.0(11) . . . . ?
C2 B11 B12 B9 61.5(11) . . . . ?
B10 B11 B12 B9 -38.8(8) . . . . ?
B6 B11 B12 B9 -1.0(11) . . . . ?
B7 B11 B12 B9 101.5(11) . . . . ?
C2 B11 B12 B7 -39.9(9) . . . . ?
B10 B11 B12 B7 -140.3(11) . . . . ?
B6 B11 B12 B7 -102.5(10) . . . . ?
B14 N2 C13 C14 30(3) . . . . ?
B14 N2 C13 C20 -153(2) . . . . ?
B14 N1 B13 C1 -2.6(9) . . . . ?
S1 N1 B13 C1 -166.1(5) . . . . ?
B14 N1 B13 P1 -128.2(7) . . . . ?
S1 N1 B13 P1 68.3(7) . . . . ?
B14 N1 B13 Br1 117.4(7) . . . . ?
S1 N1 B13 Br1 -46.1(7) . . . . ?
C2 C1 B13 N1 1.5(7) . . . . ?
B4 C1 B13 N1 138.7(10) . . . . ?
B5 C1 B13 N1 -136.9(8) . . . . ?
B6 C1 B13 N1 -63.3(8) . . . . ?
B3 C1 B13 N1 65.9(9) . . . . ?
C2 C1 B13 P1 128.5(6) . . . . ?
B4 C1 B13 P1 -94.3(11) . . . . ?
B5 C1 B13 P1 -9.9(11) . . . . ?
B6 C1 B13 P1 63.6(9) . . . . ?
B3 C1 B13 P1 -167.2(7) . . . . ?
C2 C1 B13 Br1 -116.6(6) . . . . ?
B4 C1 B13 Br1 20.6(13) . . . . ?
B5 C1 B13 Br1 105.0(8) . . . . ?
B6 C1 B13 Br1 178.5(6) . . . . ?
B3 C1 B13 Br1 -52.3(10) . . . . ?
N2 C13 C14 C19 10.0(19) . . . . ?
C20 C13 C14 C19 -166.7(14) . . . . ?
N2 C13 C14 C15 -170.5(16) . . . . ?
C20 C13 C14 C15 13(2) . . . . ?
C13 N2 B14 N1 -134(2) . . . . ?
C13 N2 B14 C2 55(3) . . . . ?
B13 N1 B14 N2 -169.1(10) . . . . ?
S1 N1 B14 N2 -7.4(15) . . . . ?
B13 N1 B14 C2 2.7(10) . . . . ?
S1 N1 B14 C2 164.4(6) . . . . ?
C1 C2 B14 N2 171.1(9) . . . . ?
B11 C2 B14 N2 -53.4(15) . . . . ?
B7 C2 B14 N2 34.3(16) . . . . ?
B3 C2 B14 N2 106.1(12) . . . . ?
B6 C2 B14 N2 -125.1(10) . . . . ?
C1 C2 B14 N1 -1.4(9) . . . . ?
B11 C2 B14 N1 134.1(11) . . . . ?
B7 C2 B14 N1 -138.2(11) . . . . ?
B3 C2 B14 N1 -66.4(11) . . . . ?
B6 C2 B14 N1 62.4(10) . . . . ?
C19 C14 C15 C16 0(3) . . . . ?
C13 C14 C15 C16 -180.0(19) . . . . ?
C14 C15 C16 C17 -1(4) . . . . ?
C15 C16 C17 C18 2(3) . . . . ?
C15 C16 C17 Br2 -177.7(19) . . . . ?
C16 C17 C18 C19 -2(3) . . . . ?
Br2 C17 C18 C19 178.2(11) . . . . ?
C17 C18 C19 C14 0(2) . . . . ?
C15 C14 C19 C18 1(2) . . . . ?
C13 C14 C19 C18 -179.4(12) . . . . ?
N2 C13 C20 F1 -126.2(16) . . . . ?
C14 C13 C20 F1 51(2) . . . . ?
N2 C13 C20 F2 -3(2) . . . . ?
C14 C13 C20 F2 173.9(15) . . . . ?
N2 C13 C20 F3 114.0(18) . . . . ?
C14 C13 C20 F3 -69(2) . . . . ?
B13 C1 B6 C2 97.2(8) . . . . ?
B4 C1 B6 C2 -101.3(9) . . . . ?
B5 C1 B6 C2 -137.9(8) . . . . ?
B3 C1 B6 C2 -32.3(8) . . . . ?
B13 C1 B6 B11 132.8(8) . . . . ?
C2 C1 B6 B11 35.6(7) . . . . ?
B4 C1 B6 B11 -65.7(11) . . . . ?
B5 C1 B6 B11 -102.3(8) . . . . ?
B3 C1 B6 B11 3.3(10) . . . . ?
B13 C1 B6 B10 -165.5(8) . . . . ?
C2 C1 B6 B10 97.3(8) . . . . ?
B4 C1 B6 B10 -4.0(12) . . . . ?
B5 C1 B6 B10 -40.6(8) . . . . ?
B3 C1 B6 B10 65.0(10) . . . . ?
B13 C1 B6 B5 -124.9(9) . . . . ?
C2 C1 B6 B5 137.9(8) . . . . ?
B4 C1 B6 B5 36.6(9) . . . . ?
B3 C1 B6 B5 105.6(9) . . . . ?
B14 C2 B6 C1 -95.1(9) . . . . ?
B11 C2 B6 C1 138.3(8) . . . . ?
B7 C2 B6 C1 102.3(10) . . . . ?
B3 C2 B6 C1 33.0(7) . . . . ?
B14 C2 B6 B11 126.6(10) . . . . ?
C1 C2 B6 B11 -138.3(8) . . . . ?
B7 C2 B6 B11 -36.0(10) . . . . ?
B3 C2 B6 B11 -105.2(9) . . . . ?
B14 C2 B6 B10 165.2(9) . . . . ?
C1 C2 B6 B10 -99.7(7) . . . . ?
B11 C2 B6 B10 38.6(8) . . . . ?
B7 C2 B6 B10 2.6(12) . . . . ?
B3 C2 B6 B10 -66.6(10) . . . . ?
B14 C2 B6 B5 -131.2(9) . . . . ?
C1 C2 B6 B5 -36.0(7) . . . . ?
B11 C2 B6 B5 102.3(8) . . . . ?
B7 C2 B6 B5 66.3(11) . . . . ?
B3 C2 B6 B5 -3.0(10) . . . . ?
C2 B11 B6 C1 -35.8(7) . . . . ?
B10 B11 B6 C1 99.5(7) . . . . ?
B12 B11 B6 C1 61.8(9) . . . . ?
B7 B11 B6 C1 -3.4(11) . . . . ?
B10 B11 B6 C2 135.3(8) . . . . ?
B12 B11 B6 C2 97.7(9) . . . . ?
B7 B11 B6 C2 32.4(8) . . . . ?
C2 B11 B6 B10 -135.3(8) . . . . ?
B12 B11 B6 B10 -37.7(8) . . . . ?
B7 B11 B6 B10 -102.9(10) . . . . ?
C2 B11 B6 B5 -96.4(7) . . . . ?
B10 B11 B6 B5 38.9(7) . . . . ?
B12 B11 B6 B5 1.2(10) . . . . ?
B7 B11 B6 B5 -64.0(10) . . . . ?
B4 B5 B6 C1 -33.5(7) . . . . ?
B9 B5 B6 C1 -97.4(9) . . . . ?
B10 B5 B6 C1 -134.5(8) . . . . ?
C1 B5 B6 C2 36.1(7) . . . . ?
B4 B5 B6 C2 2.6(10) . . . . ?
B9 B5 B6 C2 -61.3(9) . . . . ?
B10 B5 B6 C2 -98.3(8) . . . . ?
C1 B5 B6 B11 96.5(7) . . . . ?
B4 B5 B6 B11 63.0(9) . . . . ?
B9 B5 B6 B11 -0.9(10) . . . . ?
B10 B5 B6 B11 -37.9(7) . . . . ?
C1 B5 B6 B10 134.5(8) . . . . ?
B4 B5 B6 B10 101.0(10) . . . . ?
B9 B5 B6 B10 37.0(7) . . . . ?
B14 C2 B7 B3 97.0(13) . . . . ?
C1 C2 B7 B3 -37.2(9) . . . . ?
B11 C2 B7 B3 -140.1(11) . . . . ?
B6 C2 B7 B3 -104.4(10) . . . . ?
B14 C2 B7 B11 -122.9(12) . . . . ?
C1 C2 B7 B11 102.9(9) . . . . ?
B3 C2 B7 B11 140.1(11) . . . . ?
B6 C2 B7 B11 35.7(9) . . . . ?
B14 C2 B7 B8 137.1(11) . . . . ?
C1 C2 B7 B8 2.9(10) . . . . ?
B11 C2 B7 B8 -100.0(10) . . . . ?
B3 C2 B7 B8 40.1(9) . . . . ?
B6 C2 B7 B8 -64.3(11) . . . . ?
B14 C2 B7 B12 -162.3(11) . . . . ?
C1 C2 B7 B12 63.4(11) . . . . ?
B11 C2 B7 B12 -39.4(9) . . . . ?
B3 C2 B7 B12 100.7(12) . . . . ?
B6 C2 B7 B12 -3.7(14) . . . . ?
C1 B3 B7 C2 34.2(8) . . . . ?
B8 B3 B7 C2 133.2(10) . . . . ?
B4 B3 B7 C2 95.4(9) . . . . ?
C2 B3 B7 B11 -34.5(8) . . . . ?
C1 B3 B7 B11 -0.4(13) . . . . ?
B8 B3 B7 B11 98.6(11) . . . . ?
B4 B3 B7 B11 60.8(11) . . . . ?
C2 B3 B7 B8 -133.2(10) . . . . ?
C1 B3 B7 B8 -99.0(10) . . . . ?
B4 B3 B7 B8 -37.8(9) . . . . ?
C2 B3 B7 B12 -95.9(9) . . . . ?
C1 B3 B7 B12 -61.8(11) . . . . ?
B8 B3 B7 B12 37.2(9) . . . . ?
B4 B3 B7 B12 -0.6(11) . . . . ?
B10 B11 B7 C2 -97.4(10) . . . . ?
B12 B11 B7 C2 -133.6(11) . . . . ?
B6 B11 B7 C2 -32.7(9) . . . . ?
C2 B11 B7 B3 35.2(9) . . . . ?
B10 B11 B7 B3 -62.3(12) . . . . ?
B12 B11 B7 B3 -98.5(12) . . . . ?
B6 B11 B7 B3 2.4(13) . . . . ?
C2 B11 B7 B8 96.9(10) . . . . ?
B10 B11 B7 B8 -0.5(12) . . . . ?
B12 B11 B7 B8 -36.8(9) . . . . ?
B6 B11 B7 B8 64.1(10) . . . . ?
C2 B11 B7 B12 133.6(11) . . . . ?
B10 B11 B7 B12 36.2(9) . . . . ?
B6 B11 B7 B12 100.9(10) . . . . ?
B11 B12 B7 C2 39.0(9) . . . . ?
B10 B12 B7 C2 3.3(14) . . . . ?
B8 B12 B7 C2 -98.7(11) . . . . ?
B9 B12 B7 C2 -62.5(12) . . . . ?
B11 B12 B7 B3 100.3(9) . . . . ?
B10 B12 B7 B3 64.6(11) . . . . ?
B8 B12 B7 B3 -37.3(9) . . . . ?
B9 B12 B7 B3 -1.2(11) . . . . ?
B10 B12 B7 B11 -35.7(10) . . . . ?
B8 B12 B7 B11 -137.6(11) . . . . ?
B9 B12 B7 B11 -101.4(10) . . . . ?
B11 B12 B7 B8 137.6(11) . . . . ?
B10 B12 B7 B8 102.0(11) . . . . ?
B9 B12 B7 B8 36.2(9) . . . . ?
C2 B3 B8 B12 1.4(14) . . . . ?
C1 B3 B8 B12 61.7(13) . . . . ?
B7 B3 B8 B12 -38.7(10) . . . . ?
B4 B3 B8 B12 100.7(11) . . . . ?
C2 B3 B8 B9 -62.6(13) . . . . ?
C1 B3 B8 B9 -2.3(12) . . . . ?
B7 B3 B8 B9 -102.7(10) . . . . ?
B4 B3 B8 B9 36.8(9) . . . . ?
C2 B3 B8 B7 40.1(9) . . . . ?
C1 B3 B8 B7 100.4(9) . . . . ?
B4 B3 B8 B7 139.5(9) . . . . ?
C2 B3 B8 B4 -99.3(9) . . . . ?
C1 B3 B8 B4 -39.1(8) . . . . ?
B7 B3 B8 B4 -139.5(9) . . . . ?
B11 B12 B8 B3 0.4(15) . . . . ?
B10 B12 B8 B3 -63.1(14) . . . . ?
B9 B12 B8 B3 -101.7(12) . . . . ?
B7 B12 B8 B3 38.1(10) . . . . ?
B11 B12 B8 B9 102.1(10) . . . . ?
B10 B12 B8 B9 38.7(9) . . . . ?
B7 B12 B8 B9 139.8(9) . . . . ?
B11 B12 B8 B7 -37.8(9) . . . . ?
B10 B12 B8 B7 -101.2(10) . . . . ?
B9 B12 B8 B7 -139.8(9) . . . . ?
B11 B12 B8 B4 63.8(13) . . . . ?
B10 B12 B8 B4 0.4(13) . . . . ?
B9 B12 B8 B4 -38.3(9) . . . . ?
B7 B12 B8 B4 101.6(10) . . . . ?
C2 B7 B8 B3 -40.3(8) . . . . ?
B11 B7 B8 B3 -100.3(9) . . . . ?
B12 B7 B8 B3 -137.1(10) . . . . ?
C2 B7 B8 B12 96.8(9) . . . . ?
B3 B7 B8 B12 137.1(10) . . . . ?
B11 B7 B8 B12 36.8(9) . . . . ?
C2 B7 B8 B9 60.2(11) . . . . ?
B3 B7 B8 B9 100.4(11) . . . . ?
B11 B7 B8 B9 0.1(12) . . . . ?
B12 B7 B8 B9 -36.6(9) . . . . ?
C2 B7 B8 B4 -3.9(11) . . . . ?
B3 B7 B8 B4 36.4(8) . . . . ?
B11 B7 B8 B4 -63.9(11) . . . . ?
B12 B7 B8 B4 -100.7(10) . . . . ?
C1 B4 B8 B3 39.7(7) . . . . ?
B5 B4 B8 B3 101.3(9) . . . . ?
B9 B4 B8 B3 139.1(9) . . . . ?
C1 B4 B8 B12 -61.0(11) . . . . ?
B5 B4 B8 B12 0.5(12) . . . . ?
B3 B4 B8 B12 -100.7(10) . . . . ?
B9 B4 B8 B12 38.4(9) . . . . ?
C1 B4 B8 B9 -99.4(9) . . . . ?
B5 B4 B8 B9 -37.9(8) . . . . ?
B3 B4 B8 B9 -139.1(9) . . . . ?
C1 B4 B8 B7 3.5(11) . . . . ?
B5 B4 B8 B7 65.0(12) . . . . ?
B3 B4 B8 B7 -36.2(8) . . . . ?
B9 B4 B8 B7 102.9(10) . . . . ?
B3 B8 B9 B12 100.4(10) . . . . ?
B7 B8 B9 B12 36.8(9) . . . . ?
B4 B8 B9 B12 137.2(9) . . . . ?
B3 B8 B9 B4 -36.8(9) . . . . ?
B12 B8 B9 B4 -137.2(9) . . . . ?
B7 B8 B9 B4 -100.3(10) . . . . ?
B3 B8 B9 B5 0.1(13) . . . . ?
B12 B8 B9 B5 -100.3(9) . . . . ?
B7 B8 B9 B5 -63.4(12) . . . . ?
B4 B8 B9 B5 36.9(8) . . . . ?
B3 B8 B9 B10 63.8(12) . . . . ?
B12 B8 B9 B10 -36.6(8) . . . . ?
B7 B8 B9 B10 0.3(12) . . . . ?
B4 B8 B9 B10 100.6(9) . . . . ?
B11 B12 B9 B8 -100.1(10) . . . . ?
B10 B12 B9 B8 -138.0(9) . . . . ?
B7 B12 B9 B8 -36.3(8) . . . . ?
B11 B12 B9 B4 -61.3(11) . . . . ?
B10 B12 B9 B4 -99.2(9) . . . . ?
B8 B12 B9 B4 38.8(8) . . . . ?
B7 B12 B9 B4 2.5(11) . . . . ?
B11 B12 B9 B5 0.4(12) . . . . ?
B10 B12 B9 B5 -37.5(8) . . . . ?
B8 B12 B9 B5 100.6(9) . . . . ?
B7 B12 B9 B5 64.2(11) . . . . ?
B11 B12 B9 B10 37.9(8) . . . . ?
B8 B12 B9 B10 138.0(9) . . . . ?
B7 B12 B9 B10 101.7(9) . . . . ?
C1 B4 B9 B8 97.6(11) . . . . ?
B5 B4 B9 B8 137.9(10) . . . . ?
B3 B4 B9 B8 35.4(8) . . . . ?
C1 B4 B9 B12 59.4(12) . . . . ?
B5 B4 B9 B12 99.7(10) . . . . ?
B3 B4 B9 B12 -2.7(11) . . . . ?
B8 B4 B9 B12 -38.1(9) . . . . ?
C1 B4 B9 B5 -40.3(8) . . . . ?
B3 B4 B9 B5 -102.5(9) . . . . ?
B8 B4 B9 B5 -137.9(10) . . . . ?
C1 B4 B9 B10 -2.3(14) . . . . ?
B5 B4 B9 B10 38.0(9) . . . . ?
B3 B4 B9 B10 -64.5(11) . . . . ?
B8 B4 B9 B10 -99.9(11) . . . . ?
C1 B5 B9 B8 2.1(11) . . . . ?
B4 B5 B9 B8 -38.0(10) . . . . ?
B6 B5 B9 B8 63.2(10) . . . . ?
B10 B5 B9 B8 99.5(10) . . . . ?
C1 B5 B9 B12 -60.8(10) . . . . ?
B4 B5 B9 B12 -100.9(11) . . . . ?
B6 B5 B9 B12 0.3(11) . . . . ?
B10 B5 B9 B12 36.6(8) . . . . ?
C1 B5 B9 B4 40.2(9) . . . . ?
B6 B5 B9 B4 101.2(10) . . . . ?
B10 B5 B9 B4 137.5(10) . . . . ?
C1 B5 B9 B10 -97.3(8) . . . . ?
B4 B5 B9 B10 -137.5(10) . . . . ?
B6 B5 B9 B10 -36.3(7) . . . . ?
C2 B11 B10 B12 -98.8(9) . . . . ?
B6 B11 B10 B12 -138.1(9) . . . . ?
B7 B11 B10 B12 -36.7(9) . . . . ?
C2 B11 B10 B6 39.3(7) . . . . ?
B12 B11 B10 B6 138.1(9) . . . . ?
B7 B11 B10 B6 101.3(9) . . . . ?
C2 B11 B10 B9 -61.4(10) . . . . ?
B12 B11 B10 B9 37.4(8) . . . . ?
B6 B11 B10 B9 -100.6(8) . . . . ?
B7 B11 B10 B9 0.7(11) . . . . ?
C2 B11 B10 B5 1.0(10) . . . . ?
B12 B11 B10 B5 99.8(9) . . . . ?
B6 B11 B10 B5 -38.2(7) . . . . ?
B7 B11 B10 B5 63.1(10) . . . . ?
B8 B12 B10 B11 99.9(10) . . . . ?
B9 B12 B10 B11 137.8(9) . . . . ?
B7 B12 B10 B11 35.7(10) . . . . ?
B11 B12 B10 B6 -37.6(8) . . . . ?
B8 B12 B10 B6 62.3(11) . . . . ?
B9 B12 B10 B6 100.1(9) . . . . ?
B7 B12 B10 B6 -1.9(13) . . . . ?
B11 B12 B10 B9 -137.8(9) . . . . ?
B8 B12 B10 B9 -37.8(9) . . . . ?
B7 B12 B10 B9 -102.0(11) . . . . ?
B11 B12 B10 B5 -101.0(9) . . . . ?
B8 B12 B10 B5 -1.1(12) . . . . ?
B9 B12 B10 B5 36.7(8) . . . . ?
B7 B12 B10 B5 -65.3(12) . . . . ?
C1 B6 B10 B11 -98.3(8) . . . . ?
C2 B6 B10 B11 -37.8(7) . . . . ?
B5 B6 B10 B11 -137.2(8) . . . . ?
C1 B6 B10 B12 -60.7(11) . . . . ?
C2 B6 B10 B12 -0.3(11) . . . . ?
B11 B6 B10 B12 37.6(8) . . . . ?
B5 B6 B10 B12 -99.6(9) . . . . ?
C1 B6 B10 B9 2.2(11) . . . . ?
C2 B6 B10 B9 62.7(11) . . . . ?
B11 B6 B10 B9 100.5(10) . . . . ?
B5 B6 B10 B9 -36.7(9) . . . . ?
C1 B6 B10 B5 38.9(8) . . . . ?
C2 B6 B10 B5 99.3(8) . . . . ?
B11 B6 B10 B5 137.2(8) . . . . ?
B8 B9 B10 B11 -0.6(11) . . . . ?
B12 B9 B10 B11 -37.7(8) . . . . ?
B4 B9 B10 B11 63.5(12) . . . . ?
B5 B9 B10 B11 100.6(9) . . . . ?
B8 B9 B10 B12 37.0(9) . . . . ?
B4 B9 B10 B12 101.2(11) . . . . ?
B5 B9 B10 B12 138.2(9) . . . . ?
B8 B9 B10 B6 -64.1(11) . . . . ?
B12 B9 B10 B6 -101.2(9) . . . . ?
B4 B9 B10 B6 0.0(13) . . . . ?
B5 B9 B10 B6 37.1(8) . . . . ?
B8 B9 B10 B5 -101.2(9) . . . . ?
B12 B9 B10 B5 -138.2(9) . . . . ?
B4 B9 B10 B5 -37.0(9) . . . . ?
C1 B5 B10 B11 -0.5(10) . . . . ?
B4 B5 B10 B11 -61.8(10) . . . . ?
B9 B5 B10 B11 -100.2(9) . . . . ?
B6 B5 B10 B11 38.3(7) . . . . ?
C1 B5 B10 B12 62.8(9) . . . . ?
B4 B5 B10 B12 1.4(11) . . . . ?
B9 B5 B10 B12 -36.9(9) . . . . ?
B6 B5 B10 B12 101.5(9) . . . . ?
C1 B5 B10 B6 -38.8(6) . . . . ?
B4 B5 B10 B6 -100.1(9) . . . . ?
B9 B5 B10 B6 -138.5(9) . . . . ?
C1 B5 B10 B9 99.7(9) . . . . ?
B4 B5 B10 B9 38.4(9) . . . . ?
B6 B5 B10 B9 138.5(9) . . . . ?

loop_
_platon_squeeze_void_nr
_platon_squeeze_void_average_x
_platon_squeeze_void_average_y
_platon_squeeze_void_average_z
_platon_squeeze_void_volume
_platon_squeeze_void_count_electrons
_platon_squeeze_void_content
1 0.613 0.314 0.055 10 1 ' '
2 0.113 0.814 0.055 10 1 ' '
3 1.000 0.279 0.250 112 23 ' '
4 0.500 0.779 0.250 112 23 ' '
5 0.500 0.480 0.250 10 1 ' '
6 1.000 0.980 0.250 10 1 ' '
7 0.387 0.314 0.445 10 1 ' '
8 0.887 0.814 0.445 10 1 ' '
9 0.113 0.186 0.555 10 1 ' '
10 0.613 0.686 0.555 10 1 ' '
11 0.500 0.221 0.750 113 23 ' '
12 1.000 0.721 0.750 113 23 ' '
13 0.000 0.020 0.750 10 1 ' '
14 0.500 0.520 0.750 10 1 ' '
15 0.887 0.186 0.945 10 1 ' '
16 0.387 0.686 0.945 10 1 ' '
